data_7719453
loop_
_publ_author_name
'Quillian, Brandon'
'Marks, Allison'
'Musso, Kennedy'
'Durrell, George'
'Bazemore, Joseph'
'Padgett, Clifford W.'
'Fields, Alexis'
'Zurwell, Dane'

_publ_section_title
;
 On the chemistry of <i>p</i>-cymene ruthenium iodide complexes: entry
 into octahedral phenylated ruthenium(II) complexes supported by chelating
 bidentate N,N'-donor ligands.
;
_journal_issue 40
_journal_name_full 'Dalton transactions (Cambridge, England : 2003)'
_journal_page_first 15025
_journal_page_last 15042
_journal_paper_doi 10.1039/d5dt01437a
_journal_volume 54
_journal_year 2025
_chemical_formula_moiety 'C22 H30 I O3 P Ru'
_chemical_formula_sum 'C22 H30 I O3 P Ru'
_chemical_formula_weight 601.40
_space_group_crystal_system monoclinic
_space_group_IT_number 14
_space_group_name_Hall '-P 2ybc'
_space_group_name_H-M_alt 'P 1 21/c 1'
_atom_sites_solution_hydrogens geom
_atom_sites_solution_primary dual
_audit_creation_date 2025-06-02
_audit_creation_method
;
Olex2 1.5
(compiled 2025.05.22 svn.r631f81ec for OlexSys, GUI svn.r7248)
;
_audit_update_record
;
2025-06-10 deposited with the CCDC.	2025-09-05 downloaded from the CCDC.
;
_cell_angle_alpha 90
_cell_angle_beta 93.2955(6)
_cell_angle_gamma 90
_cell_formula_units_Z 4
_cell_length_a 18.46970(10)
_cell_length_b 7.90641(5)
_cell_length_c 15.80923(9)
_cell_measurement_reflns_used 17642
_cell_measurement_temperature 295.53(17)
_cell_measurement_theta_max 69.5620
_cell_measurement_theta_min 2.3930
_cell_volume 2304.79(2)
_computing_cell_refinement 'CrysAlisPro 1.171.42.84a (Rigaku OD, 2023)'
_computing_data_collection 'CrysAlisPro 1.171.42.84a (Rigaku OD, 2023)'
_computing_data_reduction 'CrysAlisPro 1.171.42.84a (Rigaku OD, 2023)'
_computing_molecular_graphics 'Olex2 1.5 (Dolomanov et al., 2009)'
_computing_publication_material 'Olex2 1.5 (Dolomanov et al., 2009)'
_computing_structure_refinement 'SHELXL 2018/3 (Sheldrick, 2015)'
_computing_structure_solution 'SHELXT  (Sheldrick, 2015)'
_diffrn_ambient_environment air
_diffrn_ambient_temperature 295.53(17)
_diffrn_detector 'Hybrid Pixel Array Detector'
_diffrn_detector_area_resol_mean 10.0000
_diffrn_detector_type HyPix3000
_diffrn_measured_fraction_theta_full 1.000
_diffrn_measured_fraction_theta_max 0.994
_diffrn_measurement_details
;
List of Runs (angles in degrees, time in seconds):

  # Type    Start    End  Width  t~exp~   \w     \q     \k     \f   Frames
#--------------------------------------------------------------------------
  1  \w    -29.00  28.00   0.50    0.20    --   42.11 -21.00 150.00  114
  2  \w    -25.00  62.00   0.50    0.20    --   42.11 -54.00  90.00  174
  3  \w    -28.00  30.00   0.50    0.20    --   42.11 -24.00  80.00  116
  4  \w    -34.00  24.00   0.50    0.20    --   42.11 -11.00  30.00  116
  5  \w    -29.00  28.00   0.50    0.20    --   42.11 -21.00 -30.00  114
  6  \w    -25.00  62.00   0.50    0.20    --   42.11 -54.00-150.00  174
  7  \w     19.00 101.00   0.50    0.20    --   42.11-138.00-180.00  164
  8  \w     31.00  83.00   0.50    0.40    --   98.65 -68.00-180.00  104
  9  \w     35.00 109.00   0.50    0.40    --   98.65-117.00-150.00  148
 10  \w     25.00 106.00   0.50    0.40    --   98.65 -96.00 -90.00  162
 11  \w     31.00  68.00   0.50    0.40    --   98.65 -59.00-120.00   74
 12  \w     31.00  68.00   0.50    0.40    --   98.65 -59.00 -90.00   74
 13  \w     31.00  68.00   0.50    0.40    --   98.65 -59.00 -60.00   74
 14  \w     31.00  83.00   0.50    0.40    --   98.65 -68.00 150.00  104
 15  \w     82.00 166.00   0.50    0.40    --   98.65  42.00 -30.00  168
 16  \w     83.00 169.00   0.50    0.40    --   98.65  24.00-114.00  172
 17  \w     85.00 166.00   0.50    0.40    --   98.65  33.00 -90.00  162
 18  \w     19.00 110.00   0.50    0.20    --   42.11  65.00 -60.00  182
 19  \w     19.00 110.00   0.50    0.20    --   42.11  65.00   0.00  182
 20  \w     15.00 111.00   0.50    0.20    --   42.11  77.00  60.00  192
 21  \w     26.00 113.00   0.50    0.20    --   42.11  24.00-114.00  174
 22  \w   -110.00 -14.00   0.50    0.20    --  -41.49 -77.00-150.00  192
 23  \w   -110.00 -14.00   0.50    0.20    --  -41.49 -77.00-180.00  192
 24  \w   -110.00 -14.00   0.50    0.20    --  -41.49 -77.00-120.00  192
 25  \w   -110.00 -14.00   0.50    0.20    --  -41.49 -77.00 -60.00  192
 26  \w   -110.00 -14.00   0.50    0.20    --  -41.49 -77.00  60.00  192
 27  \w   -110.00 -14.00   0.50    0.20    --  -41.49 -77.00  90.00  192
 28  \w   -110.00 -14.00   0.50    0.20    --  -41.49 -77.00 120.00  192
 29  \w   -110.00 -14.00   0.50    0.20    --  -41.49 -77.00 150.00  192
 30  \w   -112.00 -26.00   0.50    0.20    --  -41.49 -24.00  80.00  172
 31  \w   -108.00 -24.00   0.50    0.20    --  -41.49 -43.00 -30.00  168
 32  \w   -109.00 -64.00   0.50    0.20    --  -41.49-138.00 -90.00   90
 33  \w   -109.00 -64.00   0.50    0.20    --  -41.49-138.00-150.00   90
 34  \w   -166.00 -84.00   0.50    0.40    --  -98.03 -33.00  30.00  164
 35  \w   -169.00 -83.00   0.50    0.40    --  -98.03 -24.00  80.00  172
 36  \w   -165.00 -76.00   0.50    0.40    --  -98.03 -59.00 150.00  178
 37  \w   -105.00 -29.00   0.50    0.40    --  -98.03  77.00  30.00  152
 38  \w    -65.00  26.00   0.50    0.20    --  -41.49  65.00 150.00  182
 39  \w    -57.00 -31.00   0.50    0.40    --  -98.03  50.00 120.00   52
 40  \w    -68.00 -30.00   0.50    0.40    --  -98.03  59.00  90.00   76
 41  \w    -57.00 -31.00   0.50    0.40    --  -98.03  50.00  30.00   52
 42  \w    -30.00  29.00   0.50    0.20    --  -41.49  24.00-114.00  118
 43  \w   -106.00 -25.00   0.50    0.40    --  -98.03  96.00 -60.00  162
 44  \w   -100.00 -19.00   0.50    0.20    --  -41.49 138.00-180.00  162
 45  \w    -79.00   4.00   0.50    0.20    --  -41.49 104.00  30.00  166
;
_diffrn_measurement_device 'four-circle diffractometer'
_diffrn_measurement_device_type 'XtaLAB Synergy, Single source at home/near, HyPix3000'
_diffrn_measurement_method '\w scans'
_diffrn_orient_matrix_type 'CrysAlisPro convention (1999,Acta A55,543-557)'
_diffrn_orient_matrix_UB_11 -0.0257191000
_diffrn_orient_matrix_UB_12 0.0580269000
_diffrn_orient_matrix_UB_13 -0.0897739000
_diffrn_orient_matrix_UB_21 -0.0794898000
_diffrn_orient_matrix_UB_22 -0.0177588000
_diffrn_orient_matrix_UB_23 0.0233376000
_diffrn_orient_matrix_UB_31 0.0004168000
_diffrn_orient_matrix_UB_32 0.1851707000
_diffrn_orient_matrix_UB_33 0.0303663000
_diffrn_radiation_monochromator mirror
_diffrn_radiation_probe x-ray
_diffrn_radiation_type 'Cu K\a'
_diffrn_radiation_wavelength 1.54184
_diffrn_reflns_av_R_equivalents 0.0341
_diffrn_reflns_av_unetI/netI 0.0223
_diffrn_reflns_Laue_measured_fraction_full 1.000
_diffrn_reflns_Laue_measured_fraction_max 0.994
_diffrn_reflns_limit_h_max 22
_diffrn_reflns_limit_h_min -22
_diffrn_reflns_limit_k_max 9
_diffrn_reflns_limit_k_min -6
_diffrn_reflns_limit_l_max 19
_diffrn_reflns_limit_l_min -19
_diffrn_reflns_number 24704
_diffrn_reflns_point_group_measured_fraction_full 1.000
_diffrn_reflns_point_group_measured_fraction_max 0.994
_diffrn_reflns_theta_full 67.684
_diffrn_reflns_theta_max 69.744
_diffrn_reflns_theta_min 2.396
_diffrn_source 'micro-focus sealed X-ray tube'
_diffrn_source_type 'PhotonJet (Cu) X-ray Source'
_exptl_absorpt_coefficient_mu 16.833
_exptl_absorpt_correction_T_max 1.00000
_exptl_absorpt_correction_T_min 0.39212
_exptl_absorpt_correction_type multi-scan
_exptl_absorpt_process_details
;
CrysAlisPro 1.171.42.84a (Rigaku Oxford Diffraction, 2023)
Empirical absorption correction using spherical harmonics,
implemented in SCALE3 ABSPACK scaling algorithm.
;
_exptl_crystal_colour 'clear reddish orange'
_exptl_crystal_colour_lustre clear
_exptl_crystal_colour_modifier reddish
_exptl_crystal_colour_primary orange
_exptl_crystal_density_diffrn 1.733
_exptl_crystal_description 'rect. Prism'
_exptl_crystal_F_000 1192
_exptl_crystal_size_max 0.244
_exptl_crystal_size_mid 0.095
_exptl_crystal_size_min 0.062
_refine_diff_density_max 0.538
_refine_diff_density_min -0.660
_refine_diff_density_rms 0.060
_refine_ls_extinction_coef 0.00024(2)
_refine_ls_extinction_expression Fc^*^=kFc[1+0.001xFc^2^\l^3^/sin(2\q)]^-1/4^
_refine_ls_extinction_method 'SHELXL-2018/3 (Sheldrick 2018)'
_refine_ls_goodness_of_fit_ref 1.059
_refine_ls_hydrogen_treatment constr
_refine_ls_matrix_type full
_refine_ls_number_parameters 258
_refine_ls_number_reflns 4326
_refine_ls_number_restraints 0
_refine_ls_restrained_S_all 1.059
_refine_ls_R_factor_all 0.0273
_refine_ls_R_factor_gt 0.0248
_refine_ls_shift/su_max 0.002
_refine_ls_shift/su_mean 0.000
_refine_ls_structure_factor_coef Fsqd
_refine_ls_weighting_details 'w=1/[\s^2^(Fo^2^)+(0.0271P)^2^+1.2860P] where P=(Fo^2^+2Fc^2^)/3'
_refine_ls_weighting_scheme calc
_refine_ls_wR_factor_gt 0.0599
_refine_ls_wR_factor_ref 0.0612
_reflns_Friedel_coverage 0.000
_reflns_number_gt 3982
_reflns_number_total 4326
_reflns_threshold_expression 'I > 2\s(I)'
_cod_data_source_file d5dt01437a2.cif
_cod_data_source_block i1167_auto
_cod_depositor_comments 'Adding full bibliography for 7719452--7719457.cif.'
_cod_database_code 7719453
_shelx_shelxl_version_number 2018/3
_chemical_oxdiff_formula 'C H O P I Ru'
_chemical_oxdiff_usercomment 'BQAM 38'
_shelx_space_group_comment
;
The symmetry employed for this shelxl refinement is uniquely defined
by the following loop, which should always be used as a source of
symmetry information in preference to the above space-group names.
They are only intended as comments.
;
_shelx_estimated_absorpt_t_max 0.422
_shelx_estimated_absorpt_t_min 0.105
_olex2_refinement_description
;
1. Fixed Uiso
 At 1.2 times of:
  All C(H) groups, All C(H,H) groups
 At 1.5 times of:
  All C(H,H,H) groups
2.a Ternary CH refined with riding coordinates:
 C13(H13)
2.b Secondary CH2 refined with riding coordinates:
 C17(H17A,H17B), C18(H18A,H18B), C19(H19A,H19B), C21(H21A,H21B)
2.c Aromatic/amide H refined with riding coordinates:
 C2(H2), C3(H3), C4(H4), C5(H5), C6(H6), C8(H8), C9(H9), C11(H11), C12(H12)
2.d Idealised Me refined as rotating group:
 C14(H14A,H14B,H14C), C15(H15A,H15B,H15C), C16(H16A,H16B,H16C), C22(H22A,H22B,
 H22C)
;
_olex2_submission_special_instructions 'No special instructions were received'
_oxdiff_exptl_absorpt_empirical_details
;
Empirical correction (ABSPACK) includes:
- Absorption correction using spherical harmonics
- Frame scaling
;
_oxdiff_exptl_absorpt_empirical_full_max 2.029
_oxdiff_exptl_absorpt_empirical_full_min 0.738

loop_
_space_group_symop_operation_xyz
'x, y, z'
'-x, y+1/2, -z+1/2'
'-x, -y, -z'
'x, -y-1/2, z-1/2'

loop_
_atom_site_label
_atom_site_type_symbol
_atom_site_fract_x
_atom_site_fract_y
_atom_site_fract_z
_atom_site_U_iso_or_equiv
_atom_site_adp_type
_atom_site_occupancy
_atom_site_site_symmetry_order
_atom_site_calc_flag
_atom_site_refinement_flags_posn
_atom_site_refinement_flags_adp
_atom_site_refinement_flags_occupancy
_atom_site_disorder_assembly
_atom_site_disorder_group
I1 I 0.84964(2) -0.01750(3) 0.82144(2) 0.05708(9) Uani 1 1 d . . . . .
Ru1 Ru 0.74258(2) 0.21531(3) 0.79764(2) 0.03730(8) Uani 1 1 d . . . . .
P1 P 0.81512(4) 0.35572(10) 0.71560(4) 0.03792(17) Uani 1 1 d . . . . .
O1 O 0.85239(12) 0.2635(3) 0.63917(13) 0.0514(5) Uani 1 1 d . . . . .
O2 O 0.88309(11) 0.4409(3) 0.76602(12) 0.0488(5) Uani 1 1 d . . . . .
O3 O 0.77845(11) 0.5154(3) 0.66784(14) 0.0500(5) Uani 1 1 d . . . . .
C1 C 0.69816(15) 0.1032(4) 0.68561(17) 0.0442(7) Uani 1 1 d . . . . .
C2 C 0.65454(17) 0.1998(5) 0.62869(19) 0.0544(8) Uani 1 1 d . . . . .
H2 H 0.654211 0.316923 0.633984 0.065 Uiso 1 1 calc R U . . .
C3 C 0.6113(2) 0.1228(7) 0.5638(2) 0.0722(12) Uani 1 1 d . . . . .
H3 H 0.581315 0.188858 0.528013 0.087 Uiso 1 1 calc R U . . .
C4 C 0.6129(2) -0.0476(7) 0.5529(3) 0.0786(13) Uani 1 1 d . . . . .
H4 H 0.584086 -0.098172 0.509858 0.094 Uiso 1 1 calc R U . . .
C5 C 0.6573(2) -0.1442(6) 0.6055(3) 0.0741(12) Uani 1 1 d . . . . .
H5 H 0.659577 -0.260505 0.597450 0.089 Uiso 1 1 calc R U . . .
C6 C 0.69896(17) -0.0687(5) 0.6712(2) 0.0580(9) Uani 1 1 d . . . . .
H6 H 0.728459 -0.136757 0.706599 0.070 Uiso 1 1 calc R U . . .
C7 C 0.74460(19) 0.4045(5) 0.9103(2) 0.0588(9) Uani 1 1 d . . . . .
C8 C 0.6934(2) 0.4448(4) 0.8425(2) 0.0627(10) Uani 1 1 d . . . . .
H8 H 0.696709 0.548090 0.814884 0.075 Uiso 1 1 calc R U . . .
C9 C 0.63790(18) 0.3311(5) 0.8167(2) 0.0547(8) Uani 1 1 d . . . . .
H9 H 0.603992 0.362532 0.773824 0.066 Uiso 1 1 calc R U . . .
C10 C 0.63261(15) 0.1697(4) 0.85464(18) 0.0452(7) Uani 1 1 d . . . . .
C11 C 0.68688(16) 0.1272(4) 0.91494(18) 0.0479(7) Uani 1 1 d . . . . .
H11 H 0.687293 0.019295 0.938345 0.058 Uiso 1 1 calc R U . . .
C12 C 0.74164(18) 0.2432(5) 0.94193(18) 0.0546(8) Uani 1 1 d . . . . .
H12 H 0.776993 0.208874 0.982599 0.065 Uiso 1 1 calc R U . . .
C13 C 0.57050(18) 0.0529(6) 0.8269(2) 0.0669(11) Uani 1 1 d . . . . .
H13 H 0.564628 0.058495 0.764914 0.080 Uiso 1 1 calc R U . . .
C14 C 0.5009(2) 0.1204(8) 0.8619(3) 0.1080(19) Uani 1 1 d . . . . .
H14A H 0.503408 0.108186 0.922461 0.162 Uiso 1 1 calc R U . . .
H14B H 0.460170 0.057747 0.837988 0.162 Uiso 1 1 calc R U . . .
H14C H 0.495252 0.237795 0.847475 0.162 Uiso 1 1 calc R U . . .
C15 C 0.5820(3) -0.1287(6) 0.8507(3) 0.1038(17) Uani 1 1 d . . . . .
H15A H 0.626256 -0.168392 0.828588 0.156 Uiso 1 1 calc R U . . .
H15B H 0.542097 -0.195047 0.827439 0.156 Uiso 1 1 calc R U . . .
H15C H 0.584976 -0.139239 0.911269 0.156 Uiso 1 1 calc R U . . .
C16 C 0.8016(3) 0.5297(6) 0.9439(3) 0.1012(18) Uani 1 1 d . . . . .
H16A H 0.847545 0.473492 0.951622 0.152 Uiso 1 1 calc R U . . .
H16B H 0.787874 0.574178 0.997147 0.152 Uiso 1 1 calc R U . . .
H16C H 0.805291 0.620483 0.904061 0.152 Uiso 1 1 calc R U . . .
C17 C 0.82510(16) 0.6082(4) 0.61235(19) 0.0476(7) Uani 1 1 d . . . . .
H17A H 0.822399 0.728240 0.624515 0.057 Uiso 1 1 calc R U . . .
H17B H 0.808166 0.590921 0.553770 0.057 Uiso 1 1 calc R U . . .
C18 C 0.90693(17) 0.3634(4) 0.59873(19) 0.0495(8) Uani 1 1 d . . . . .
H18A H 0.899291 0.354418 0.537674 0.059 Uiso 1 1 calc R U . . .
H18B H 0.954754 0.318936 0.614608 0.059 Uiso 1 1 calc R U . . .
C19 C 0.92570(16) 0.5590(4) 0.71905(18) 0.0468(7) Uani 1 1 d . . . . .
H19A H 0.976802 0.531883 0.727794 0.056 Uiso 1 1 calc R U . . .
H19B H 0.918335 0.673007 0.739523 0.056 Uiso 1 1 calc R U . . .
C20 C 0.90320(15) 0.5494(4) 0.62488(17) 0.0403(6) Uani 1 1 d . . . . .
C21 C 0.95285(17) 0.6542(4) 0.5706(2) 0.0514(8) Uani 1 1 d . . . . .
H21A H 0.999577 0.598243 0.570538 0.062 Uiso 1 1 calc R U . . .
H21B H 0.932313 0.654543 0.512761 0.062 Uiso 1 1 calc R U . . .
C22 C 0.9651(2) 0.8361(5) 0.5984(2) 0.0700(10) Uani 1 1 d . . . . .
H22A H 0.993487 0.893325 0.558240 0.105 Uiso 1 1 calc R U . . .
H22B H 0.990443 0.837979 0.653190 0.105 Uiso 1 1 calc R U . . .
H22C H 0.919209 0.891971 0.601491 0.105 Uiso 1 1 calc R U . . .

loop_
_atom_site_aniso_label
_atom_site_aniso_U_11
_atom_site_aniso_U_22
_atom_site_aniso_U_33
_atom_site_aniso_U_23
_atom_site_aniso_U_13
_atom_site_aniso_U_12
I1 0.05376(13) 0.05727(15) 0.06025(15) 0.00371(10) 0.00368(10) 0.01701(10)
Ru1 0.04022(12) 0.04144(14) 0.03097(12) 0.00180(9) 0.00838(9) 0.00508(9)
P1 0.0396(4) 0.0422(4) 0.0327(4) 0.0006(3) 0.0083(3) 0.0041(3)
O1 0.0624(13) 0.0478(12) 0.0467(12) -0.0079(10) 0.0261(10) -0.0053(10)
O2 0.0494(12) 0.0643(14) 0.0329(10) 0.0034(10) 0.0041(9) -0.0083(11)
O3 0.0403(11) 0.0555(13) 0.0551(13) 0.0179(10) 0.0112(9) 0.0064(9)
C1 0.0391(15) 0.058(2) 0.0368(15) -0.0008(14) 0.0142(12) -0.0013(14)
C2 0.0554(18) 0.072(2) 0.0361(16) 0.0092(16) 0.0071(14) -0.0082(17)
C3 0.058(2) 0.118(4) 0.0400(18) 0.013(2) 0.0032(16) -0.015(2)
C4 0.064(2) 0.120(4) 0.052(2) -0.022(3) 0.0095(19) -0.028(3)
C5 0.061(2) 0.087(3) 0.075(3) -0.031(2) 0.015(2) -0.015(2)
C6 0.0443(17) 0.073(2) 0.058(2) -0.0155(19) 0.0129(15) 0.0018(17)
C7 0.066(2) 0.069(2) 0.0436(18) -0.0206(18) 0.0212(16) -0.0066(19)
C8 0.089(3) 0.0454(19) 0.058(2) 0.0030(17) 0.040(2) 0.0131(19)
C9 0.0523(18) 0.070(2) 0.0431(17) 0.0017(17) 0.0129(14) 0.0248(18)
C10 0.0370(14) 0.063(2) 0.0371(15) -0.0032(15) 0.0146(12) 0.0072(14)
C11 0.0506(17) 0.062(2) 0.0323(14) 0.0097(14) 0.0124(13) 0.0025(15)
C12 0.0509(17) 0.083(3) 0.0300(15) -0.0009(16) 0.0071(13) -0.0006(18)
C13 0.0468(18) 0.103(3) 0.052(2) -0.017(2) 0.0115(15) -0.010(2)
C14 0.045(2) 0.164(5) 0.117(4) -0.053(4) 0.023(2) -0.014(3)
C15 0.103(4) 0.089(4) 0.122(4) -0.007(3) 0.023(3) -0.036(3)
C16 0.109(4) 0.111(4) 0.088(3) -0.053(3) 0.042(3) -0.049(3)
C17 0.0454(16) 0.0528(18) 0.0454(17) 0.0120(15) 0.0081(13) 0.0013(14)
C18 0.0523(17) 0.0554(19) 0.0425(17) -0.0047(15) 0.0173(14) 0.0001(15)
C19 0.0447(16) 0.0575(19) 0.0385(16) 0.0009(15) 0.0042(13) -0.0064(15)
C20 0.0398(14) 0.0480(17) 0.0338(14) -0.0001(13) 0.0075(11) 0.0002(13)
C21 0.0491(17) 0.063(2) 0.0426(16) 0.0048(16) 0.0109(14) -0.0068(16)
C22 0.078(2) 0.066(2) 0.067(2) 0.005(2) 0.010(2) -0.023(2)

loop_
_atom_type_symbol
_atom_type_description
_atom_type_scat_dispersion_real
_atom_type_scat_dispersion_imag
_atom_type_scat_source
C C 0.0181 0.0091 'International Tables Vol C Tables 4.2.6.8 and 6.1.1.4'
H H 0.0000 0.0000 'International Tables Vol C Tables 4.2.6.8 and 6.1.1.4'
I I -0.3257 6.8362 'International Tables Vol C Tables 4.2.6.8 and 6.1.1.4'
O O 0.0492 0.0322 'International Tables Vol C Tables 4.2.6.8 and 6.1.1.4'
P P 0.2955 0.4335 'International Tables Vol C Tables 4.2.6.8 and 6.1.1.4'
Ru Ru 0.0552 3.2960 'International Tables Vol C Tables 4.2.6.8 and 6.1.1.4'

loop_
_geom_angle_atom_site_label_1
_geom_angle_atom_site_label_2
_geom_angle_atom_site_label_3
_geom_angle
_geom_angle_site_symmetry_1
_geom_angle_site_symmetry_3
_geom_angle_publ_flag
P1 Ru1 I1 87.75(2) . . ?
P1 Ru1 C7 98.21(9) . . ?
P1 Ru1 C10 152.40(8) . . ?
P1 Ru1 C11 160.94(9) . . ?
P1 Ru1 C12 125.01(9) . . ?
C1 Ru1 I1 94.40(8) . . ?
C1 Ru1 P1 86.44(8) . . ?
C1 Ru1 C7 154.72(13) . . ?
C1 Ru1 C8 118.54(14) . . ?
C1 Ru1 C9 89.27(12) . . ?
C1 Ru1 C10 87.33(11) . . ?
C1 Ru1 C11 112.55(11) . . ?
C1 Ru1 C12 148.53(12) . . ?
C7 Ru1 I1 110.54(10) . . ?
C8 Ru1 I1 147.04(12) . . ?
C8 Ru1 P1 92.94(9) . . ?
C8 Ru1 C7 36.76(14) . . ?
C8 Ru1 C9 37.79(14) . . ?
C8 Ru1 C10 66.81(13) . . ?
C8 Ru1 C11 76.83(13) . . ?
C8 Ru1 C12 64.30(13) . . ?
C9 Ru1 I1 155.93(9) . . ?
C9 Ru1 P1 116.25(10) . . ?
C9 Ru1 C7 66.32(13) . . ?
C9 Ru1 C10 36.77(12) . . ?
C9 Ru1 C11 64.52(12) . . ?
C9 Ru1 C12 76.36(12) . . ?
C10 Ru1 I1 119.54(8) . . ?
C10 Ru1 C7 77.05(12) . . ?
C11 Ru1 I1 92.26(8) . . ?
C11 Ru1 C7 63.98(12) . . ?
C11 Ru1 C10 35.19(10) . . ?
C11 Ru1 C12 35.99(11) . . ?
C12 Ru1 I1 88.53(9) . . ?
C12 Ru1 C7 34.55(13) . . ?
C12 Ru1 C10 64.37(11) . . ?
O1 P1 Ru1 120.95(9) . . ?
O1 P1 O3 101.07(12) . . ?
O2 P1 Ru1 113.80(8) . . ?
O2 P1 O1 102.07(12) . . ?
O2 P1 O3 101.65(12) . . ?
O3 P1 Ru1 114.68(8) . . ?
C18 O1 P1 115.00(18) . . ?
C19 O2 P1 116.71(17) . . ?
C17 O3 P1 115.52(18) . . ?
C2 C1 Ru1 119.6(2) . . ?
C6 C1 Ru1 123.2(2) . . ?
C6 C1 C2 116.3(3) . . ?
C1 C2 H2 119.5 . . ?
C1 C2 C3 121.1(4) . . ?
C3 C2 H2 119.5 . . ?
C2 C3 H3 119.7 . . ?
C4 C3 C2 120.5(4) . . ?
C4 C3 H3 119.7 . . ?
C3 C4 H4 120.2 . . ?
C3 C4 C5 119.5(4) . . ?
C5 C4 H4 120.2 . . ?
C4 C5 H5 119.9 . . ?
C4 C5 C6 120.1(4) . . ?
C6 C5 H5 119.9 . . ?
C1 C6 C5 122.4(4) . . ?
C1 C6 H6 118.8 . . ?
C5 C6 H6 118.8 . . ?
C8 C7 Ru1 65.58(18) . . ?
C8 C7 C16 122.3(4) . . ?
C12 C7 Ru1 71.44(19) . . ?
C12 C7 C8 116.3(3) . . ?
C12 C7 C16 121.4(4) . . ?
C16 C7 Ru1 131.9(2) . . ?
Ru1 C8 H8 122.8 . . ?
C7 C8 Ru1 77.7(2) . . ?
C7 C8 H8 119.4 . . ?
C9 C8 Ru1 71.44(19) . . ?
C9 C8 C7 121.1(3) . . ?
C9 C8 H8 119.4 . . ?
Ru1 C9 H9 125.3 . . ?
C8 C9 Ru1 70.77(18) . . ?
C8 C9 H9 119.3 . . ?
C8 C9 C10 121.3(3) . . ?
C10 C9 Ru1 76.29(17) . . ?
C10 C9 H9 119.3 . . ?
C9 C10 Ru1 66.93(16) . . ?
C9 C10 C13 119.7(3) . . ?
C11 C10 Ru1 71.74(16) . . ?
C11 C10 C9 116.5(3) . . ?
C11 C10 C13 123.9(3) . . ?
C13 C10 Ru1 130.7(2) . . ?
Ru1 C11 H11 127.6 . . ?
C10 C11 Ru1 73.06(16) . . ?
C10 C11 H11 119.1 . . ?
C10 C11 C12 121.9(3) . . ?
C12 C11 Ru1 72.47(17) . . ?
C12 C11 H11 119.1 . . ?
Ru1 C12 H12 127.9 . . ?
C7 C12 Ru1 74.00(18) . . ?
C7 C12 C11 122.4(3) . . ?
C7 C12 H12 118.8 . . ?
C11 C12 Ru1 71.54(17) . . ?
C11 C12 H12 118.8 . . ?
C10 C13 H13 107.5 . . ?
C10 C13 C14 108.7(3) . . ?
C14 C13 H13 107.5 . . ?
C15 C13 C10 114.6(3) . . ?
C15 C13 H13 107.5 . . ?
C15 C13 C14 110.8(4) . . ?
C13 C14 H14A 109.5 . . ?
C13 C14 H14B 109.5 . . ?
C13 C14 H14C 109.5 . . ?
H14A C14 H14B 109.5 . . ?
H14A C14 H14C 109.5 . . ?
H14B C14 H14C 109.5 . . ?
C13 C15 H15A 109.5 . . ?
C13 C15 H15B 109.5 . . ?
C13 C15 H15C 109.5 . . ?
H15A C15 H15B 109.5 . . ?
H15A C15 H15C 109.5 . . ?
H15B C15 H15C 109.5 . . ?
C7 C16 H16A 109.5 . . ?
C7 C16 H16B 109.5 . . ?
C7 C16 H16C 109.5 . . ?
H16A C16 H16B 109.5 . . ?
H16A C16 H16C 109.5 . . ?
H16B C16 H16C 109.5 . . ?
O3 C17 H17A 109.5 . . ?
O3 C17 H17B 109.5 . . ?
O3 C17 C20 110.9(2) . . ?
H17A C17 H17B 108.1 . . ?
C20 C17 H17A 109.5 . . ?
C20 C17 H17B 109.5 . . ?
O1 C18 H18A 109.4 . . ?
O1 C18 H18B 109.4 . . ?
O1 C18 C20 111.1(2) . . ?
H18A C18 H18B 108.0 . . ?
C20 C18 H18A 109.4 . . ?
C20 C18 H18B 109.4 . . ?
O2 C19 H19A 109.7 . . ?
O2 C19 H19B 109.7 . . ?
O2 C19 C20 110.0(2) . . ?
H19A C19 H19B 108.2 . . ?
C20 C19 H19A 109.7 . . ?
C20 C19 H19B 109.7 . . ?
C17 C20 C18 108.5(3) . . ?
C17 C20 C19 108.4(2) . . ?
C17 C20 C21 110.8(3) . . ?
C18 C20 C21 109.3(2) . . ?
C19 C20 C18 107.3(3) . . ?
C19 C20 C21 112.4(2) . . ?
C20 C21 H21A 108.3 . . ?
C20 C21 H21B 108.3 . . ?
H21A C21 H21B 107.4 . . ?
C22 C21 C20 115.7(3) . . ?
C22 C21 H21A 108.3 . . ?
C22 C21 H21B 108.3 . . ?
C21 C22 H22A 109.5 . . ?
C21 C22 H22B 109.5 . . ?
C21 C22 H22C 109.5 . . ?
H22A C22 H22B 109.5 . . ?
H22A C22 H22C 109.5 . . ?
H22B C22 H22C 109.5 . . ?

loop_
_geom_bond_atom_site_label_1
_geom_bond_atom_site_label_2
_geom_bond_distance
_geom_bond_site_symmetry_2
_geom_bond_publ_flag
I1 Ru1 2.7118(3) . ?
Ru1 P1 2.2157(7) . ?
Ru1 C1 2.104(3) . ?
Ru1 C7 2.325(3) . ?
Ru1 C8 2.167(3) . ?
Ru1 C9 2.176(3) . ?
Ru1 C10 2.297(3) . ?
Ru1 C11 2.281(3) . ?
Ru1 C12 2.293(3) . ?
P1 O1 1.600(2) . ?
P1 O2 1.597(2) . ?
P1 O3 1.601(2) . ?
O1 C18 1.457(4) . ?
O2 C19 1.453(4) . ?
O3 C17 1.462(3) . ?
C1 C2 1.399(4) . ?
C1 C6 1.379(5) . ?
C2 H2 0.9300 . ?
C2 C3 1.402(5) . ?
C3 H3 0.9300 . ?
C3 C4 1.359(6) . ?
C4 H4 0.9300 . ?
C4 C5 1.367(6) . ?
C5 H5 0.9300 . ?
C5 C6 1.390(5) . ?
C6 H6 0.9300 . ?
C7 C8 1.424(5) . ?
C7 C12 1.372(5) . ?
C7 C16 1.518(5) . ?
C8 H8 0.9300 . ?
C8 C9 1.406(5) . ?
C9 H9 0.9300 . ?
C9 C10 1.416(5) . ?
C10 C11 1.384(4) . ?
C10 C13 1.518(5) . ?
C11 H11 0.9300 . ?
C11 C12 1.413(5) . ?
C12 H12 0.9300 . ?
C13 H13 0.9800 . ?
C13 C14 1.526(5) . ?
C13 C15 1.497(6) . ?
C14 H14A 0.9600 . ?
C14 H14B 0.9600 . ?
C14 H14C 0.9600 . ?
C15 H15A 0.9600 . ?
C15 H15B 0.9600 . ?
C15 H15C 0.9600 . ?
C16 H16A 0.9600 . ?
C16 H16B 0.9600 . ?
C16 H16C 0.9600 . ?
C17 H17A 0.9700 . ?
C17 H17B 0.9700 . ?
C17 C20 1.518(4) . ?
C18 H18A 0.9700 . ?
C18 H18B 0.9700 . ?
C18 C20 1.531(4) . ?
C19 H19A 0.9700 . ?
C19 H19B 0.9700 . ?
C19 C20 1.524(4) . ?
C20 C21 1.534(4) . ?
C21 H21A 0.9700 . ?
C21 H21B 0.9700 . ?
C21 C22 1.517(5) . ?
C22 H22A 0.9600 . ?
C22 H22B 0.9600 . ?
C22 H22C 0.9600 . ?

loop_
_geom_torsion_atom_site_label_1
_geom_torsion_atom_site_label_2
_geom_torsion_atom_site_label_3
_geom_torsion_atom_site_label_4
_geom_torsion
_geom_torsion_site_symmetry_1
_geom_torsion_site_symmetry_2
_geom_torsion_site_symmetry_3
_geom_torsion_site_symmetry_4
_geom_torsion_publ_flag
Ru1 P1 O1 C18 -171.16(18) . . . . ?
Ru1 P1 O2 C19 -169.47(19) . . . . ?
Ru1 P1 O3 C17 -179.09(18) . . . . ?
Ru1 C1 C2 C3 -165.7(2) . . . . ?
Ru1 C1 C6 C5 166.7(3) . . . . ?
Ru1 C7 C8 C9 59.2(3) . . . . ?
Ru1 C7 C12 C11 -55.1(3) . . . . ?
Ru1 C8 C9 C10 59.6(3) . . . . ?
Ru1 C9 C10 C11 53.7(2) . . . . ?
Ru1 C9 C10 C13 -125.0(3) . . . . ?
Ru1 C10 C11 C12 55.9(3) . . . . ?
Ru1 C10 C13 C14 -157.1(3) . . . . ?
Ru1 C10 C13 C15 78.4(4) . . . . ?
Ru1 C11 C12 C7 56.2(3) . . . . ?
P1 O1 C18 C20 -13.6(3) . . . . ?
P1 O2 C19 C20 -10.8(3) . . . . ?
P1 O3 C17 C20 -10.2(3) . . . . ?
O1 P1 O2 C19 58.5(2) . . . . ?
O1 P1 O3 C17 -47.3(2) . . . . ?
O1 C18 C20 C17 -50.2(3) . . . . ?
O1 C18 C20 C19 66.7(3) . . . . ?
O1 C18 C20 C21 -171.1(2) . . . . ?
O2 P1 O1 C18 -43.6(2) . . . . ?
O2 P1 O3 C17 57.7(2) . . . . ?
O2 C19 C20 C17 64.6(3) . . . . ?
O2 C19 C20 C18 -52.4(3) . . . . ?
O2 C19 C20 C21 -172.6(3) . . . . ?
O3 P1 O1 C18 61.0(2) . . . . ?
O3 P1 O2 C19 -45.6(2) . . . . ?
O3 C17 C20 C18 63.5(3) . . . . ?
O3 C17 C20 C19 -52.7(3) . . . . ?
O3 C17 C20 C21 -176.5(2) . . . . ?
C1 C2 C3 C4 -2.5(5) . . . . ?
C2 C1 C6 C5 -1.9(5) . . . . ?
C2 C3 C4 C5 -0.2(6) . . . . ?
C3 C4 C5 C6 1.7(6) . . . . ?
C4 C5 C6 C1 -0.6(5) . . . . ?
C6 C1 C2 C3 3.4(4) . . . . ?
C7 C8 C9 Ru1 -62.2(3) . . . . ?
C7 C8 C9 C10 -2.6(5) . . . . ?
C8 C7 C12 Ru1 49.3(2) . . . . ?
C8 C7 C12 C11 -5.9(5) . . . . ?
C8 C9 C10 Ru1 -56.9(3) . . . . ?
C8 C9 C10 C11 -3.3(4) . . . . ?
C8 C9 C10 C13 178.1(3) . . . . ?
C9 C10 C11 Ru1 -51.3(2) . . . . ?
C9 C10 C11 C12 4.6(4) . . . . ?
C9 C10 C13 C14 -73.1(4) . . . . ?
C9 C10 C13 C15 162.4(3) . . . . ?
C10 C11 C12 Ru1 -56.2(3) . . . . ?
C10 C11 C12 C7 0.0(5) . . . . ?
C11 C10 C13 C14 108.4(4) . . . . ?
C11 C10 C13 C15 -16.2(5) . . . . ?
C12 C7 C8 Ru1 -52.1(3) . . . . ?
C12 C7 C8 C9 7.1(5) . . . . ?
C13 C10 C11 Ru1 127.3(3) . . . . ?
C13 C10 C11 C12 -176.8(3) . . . . ?
C16 C7 C8 Ru1 125.5(3) . . . . ?
C16 C7 C8 C9 -175.4(3) . . . . ?
C16 C7 C12 Ru1 -128.3(3) . . . . ?
C16 C7 C12 C11 176.6(3) . . . . ?
C17 C20 C21 C22 70.4(4) . . . . ?
C18 C20 C21 C22 -170.1(3) . . . . ?
C19 C20 C21 C22 -51.1(4) . . . . ?
